data_4107250
loop_
_publ_author_name
'Muhammad Farooq Ibad'
'Peter Langer'
'Axel Schulz'
'Alexander Villinger'

_publ_contact_author_address
;
Universit\"at Rostock
Institut f\"ur Chemie
Abteilung f\"ur Anorganische Chemie
Albert-Einstein-Strasse 3a 
18059 Rostock
Bundesrepublik Deutschland
;
_publ_contact_author_email
;
axel.schulz@uni-rostock.de, alexander.villinger@uni-rostock.de'
;
_publ_contact_author_fax '+49 (0)381/498-6382'
_publ_contact_author_name 'Axel Schulz, Alexander Villinger'
_publ_contact_author_phone '+49 (0)381/498-6400 or 6403'
_publ_section_title
;
 Silylium-Arene Adducts: An Experimental and Theoretical Study
;
_journal_name_full 'Journal of the American Chemical Society'
_journal_page_first 21016
_journal_page_last 21027
_journal_paper_doi 10.1021/ja209693a
_journal_volume 133
_journal_year 2011
_chemical_formula_moiety 'C24 B F20 -, C10 H17 Si +'
_chemical_formula_sum 'C34 H17 B F20 Si'
_chemical_formula_weight 844.38
_chemical_name_systematic
;
Trimethylsilicenium Tetrakis(pentafluorophenyl)borate toluene solvate
;
_space_group_IT_number 61
_symmetry_cell_setting orthorhombic
_symmetry_Int_Tables_number 61
_symmetry_space_group_name_Hall '-P 2ac 2ab'
_symmetry_space_group_name_H-M 'P b c a'
_atom_sites_solution_hydrogens geom
_atom_sites_solution_primary direct
_atom_sites_solution_secondary difmap
_audit_author_name 'Villinger, A.'
_audit_creation_method SHELXL-97
_cell_angle_alpha 90.00
_cell_angle_beta 90.00
_cell_angle_gamma 90.00
_cell_formula_units_Z 8
_cell_length_a 17.0809(11)
_cell_length_b 18.9831(12)
_cell_length_c 20.8630(14)
_cell_measurement_reflns_used 1443
_cell_measurement_temperature 173(2)
_cell_measurement_theta_max 38.133
_cell_measurement_theta_min 4.575
_cell_volume 6764.8(8)
_computing_cell_refinement 'Bruker Apex V7.51A'
_computing_data_collection 'Bruker Apex V7.51A'
_computing_data_reduction 'Bruker SAINT'
_computing_molecular_graphics 'ORTEP-3v2.01 (Farrugia, 1997)'
_computing_publication_material SHELXL-97
_computing_structure_refinement 'SHELXL-97 (Sheldrick, 1997)'
_computing_structure_solution 'SHELXS-97 (Sheldrick, 1997)'
_diffrn_ambient_temperature 173(2)
_diffrn_measured_fraction_theta_full 0.998
_diffrn_measured_fraction_theta_max 0.998
_diffrn_measurement_device_type 'Bruker Apex Kappa II-CCD-diffractometer'
_diffrn_measurement_method 'phi and omega scans'
_diffrn_radiation_monochromator graphite
_diffrn_radiation_source 'sealed tube'
_diffrn_radiation_type MoK\a
_diffrn_radiation_wavelength 0.71073
_diffrn_reflns_av_R_equivalents 0.1167
_diffrn_reflns_av_sigmaI/netI 0.0704
_diffrn_reflns_limit_h_max 16
_diffrn_reflns_limit_h_min -16
_diffrn_reflns_limit_k_max 17
_diffrn_reflns_limit_k_min -18
_diffrn_reflns_limit_l_max 19
_diffrn_reflns_limit_l_min -20
_diffrn_reflns_number 20211
_diffrn_reflns_theta_full 20.00
_diffrn_reflns_theta_max 20.00
_diffrn_reflns_theta_min 2.38
_exptl_absorpt_coefficient_mu 0.207
_exptl_absorpt_correction_T_max 0.9837
_exptl_absorpt_correction_T_min 0.9540
_exptl_absorpt_correction_type multi-scan
_exptl_absorpt_process_details '(SADABS; Sheldrick, 2004)'
_exptl_crystal_colour colourless
_exptl_crystal_density_diffrn 1.658
_exptl_crystal_description block
_exptl_crystal_F_000 3360
_exptl_crystal_size_max 0.23
_exptl_crystal_size_mid 0.20
_exptl_crystal_size_min 0.08
_refine_diff_density_max 0.268
_refine_diff_density_min -0.255
_refine_diff_density_rms 0.052
_refine_ls_extinction_method none
_refine_ls_goodness_of_fit_ref 0.964
_refine_ls_hydrogen_treatment mixed
_refine_ls_matrix_type full
_refine_ls_number_parameters 514
_refine_ls_number_reflns 3151
_refine_ls_number_restraints 0
_refine_ls_restrained_S_all 0.964
_refine_ls_R_factor_all 0.0932
_refine_ls_R_factor_gt 0.0398
_refine_ls_shift/su_max 0.000
_refine_ls_shift/su_mean 0.000
_refine_ls_structure_factor_coef Fsqd
_refine_ls_weighting_details 'calc w=1/[\s^2^(Fo^2^)+(0.0440P)^2^+0.0000P] where P=(Fo^2^+2Fc^2^)/3'
_refine_ls_weighting_scheme calc
_refine_ls_wR_factor_gt 0.0778
_refine_ls_wR_factor_ref 0.0895
_reflns_number_gt 2012
_reflns_number_total 3151
_reflns_threshold_expression >2\s(I)
_cod_data_source_file ja209693a_si_002_05.cif
_cod_data_source_block is_fe11_me3si_toluene
_cod_database_code 4107250

loop_
_symmetry_equiv_pos_as_xyz
'x, y, z'
'-x+1/2, -y, z+1/2'
'-x, y+1/2, -z+1/2'
'x+1/2, -y+1/2, -z'
'-x, -y, -z'
'x-1/2, y, -z-1/2'
'x, -y-1/2, z-1/2'
'-x-1/2, y-1/2, z'

loop_
_atom_site_label
_atom_site_type_symbol
_atom_site_fract_x
_atom_site_fract_y
_atom_site_fract_z
_atom_site_U_iso_or_equiv
_atom_site_adp_type
_atom_site_occupancy
_atom_site_symmetry_multiplicity
_atom_site_calc_flag
_atom_site_refinement_flags
_atom_site_disorder_assembly
_atom_site_disorder_group
Si1 Si 0.23526(9) 0.06774(9) 0.60079(8) 0.0486(5) Uani 1 1 d . . .
C1 C 0.3239(3) 0.1247(3) 0.6510(3) 0.0404(16) Uani 1 1 d . . .
C2 C 0.3747(3) 0.0687(3) 0.6682(3) 0.0383(14) Uani 1 1 d . . .
H2 H 0.3621 0.0395 0.7036 0.046 Uiso 1 1 calc R . .
C3 C 0.4413(3) 0.0567(3) 0.6343(3) 0.0451(16) Uani 1 1 d . . .
H3 H 0.4734 0.0176 0.6451 0.054 Uiso 1 1 calc R . .
C4 C 0.4633(3) 0.1004(3) 0.5844(3) 0.0415(15) Uani 1 1 d . . .
C5 C 0.4155(3) 0.1572(3) 0.5680(3) 0.0455(16) Uani 1 1 d . . .
H5 H 0.4296 0.1867 0.5331 0.055 Uiso 1 1 calc R . .
C6 C 0.3488(3) 0.1707(3) 0.6014(3) 0.0472(16) Uani 1 1 d . . .
H6 H 0.3186 0.2113 0.5915 0.057 Uiso 1 1 calc R . .
C7 C 0.5390(3) 0.0887(3) 0.5493(3) 0.0646(19) Uani 1 1 d . . .
H7A H 0.5366 0.1117 0.5073 0.097 Uiso 0.60(6) 1 calc PR A 1
H7B H 0.5476 0.0381 0.5436 0.097 Uiso 0.60(6) 1 calc PR A 1
H7C H 0.5823 0.1088 0.5742 0.097 Uiso 0.60(6) 1 calc PR A 1
H7D H 0.5748 0.0605 0.5759 0.097 Uiso 0.40(6) 1 d PR A 2
H7E H 0.5638 0.1343 0.5397 0.097 Uiso 0.40(6) 1 d PR A 2
H7F H 0.5289 0.0636 0.5090 0.097 Uiso 0.40(6) 1 d PR A 2
C8 C 0.2797(4) 0.0248(4) 0.5324(3) 0.080(2) Uani 1 1 d . . .
H8A H 0.2390 0.0017 0.5068 0.120 Uiso 1 1 calc R . .
H8B H 0.3174 -0.0104 0.5473 0.120 Uiso 1 1 calc R . .
H8C H 0.3067 0.0600 0.5061 0.120 Uiso 1 1 calc R . .
C9 C 0.1628(3) 0.1375(4) 0.5828(3) 0.088(3) Uani 1 1 d . . .
H9A H 0.1843 0.1696 0.5505 0.132 Uiso 1 1 calc R . .
H9B H 0.1509 0.1638 0.6220 0.132 Uiso 1 1 calc R . .
H9C H 0.1147 0.1159 0.5663 0.132 Uiso 1 1 calc R . .
C10 C 0.1981(3) 0.0054(3) 0.6610(3) 0.0487(16) Uani 1 1 d . . .
H10A H 0.1541 -0.0211 0.6430 0.073 Uiso 1 1 calc R . .
H10B H 0.1806 0.0314 0.6990 0.073 Uiso 1 1 calc R . .
H10C H 0.2399 -0.0273 0.6731 0.073 Uiso 1 1 calc R . .
H1 H 0.284(3) 0.142(3) 0.685(3) 0.10(2) Uiso 1 1 d . . .
B1 B 0.1595(3) 0.1971(3) 0.3164(3) 0.0251(16) Uani 1 1 d . . .
C11 C 0.1011(2) 0.1524(3) 0.3640(2) 0.0238(13) Uani 1 1 d . . .
C12 C 0.0633(3) 0.1785(3) 0.4177(3) 0.0316(14) Uani 1 1 d . . .
C13 C 0.0092(3) 0.1403(3) 0.4535(3) 0.0349(14) Uani 1 1 d . . .
C14 C -0.0092(3) 0.0735(3) 0.4356(3) 0.0382(15) Uani 1 1 d . . .
C15 C 0.0264(3) 0.0441(3) 0.3834(3) 0.0353(15) Uani 1 1 d . . .
C16 C 0.0794(3) 0.0837(3) 0.3498(3) 0.0283(14) Uani 1 1 d . . .
C17 C 0.1977(3) 0.2685(3) 0.3474(3) 0.0270(13) Uani 1 1 d . . .
C18 C 0.2343(3) 0.2672(3) 0.4062(3) 0.0287(13) Uani 1 1 d . . .
C19 C 0.2769(3) 0.3213(3) 0.4331(3) 0.0314(14) Uani 1 1 d . . .
C20 C 0.2872(3) 0.3817(3) 0.3989(3) 0.0322(14) Uani 1 1 d . . .
C21 C 0.2534(3) 0.3870(3) 0.3404(3) 0.0297(13) Uani 1 1 d . . .
C22 C 0.2093(3) 0.3322(3) 0.3170(3) 0.0266(13) Uani 1 1 d . . .
C23 C 0.1017(3) 0.2116(2) 0.2540(2) 0.0245(13) Uani 1 1 d . . .
C24 C 0.0988(3) 0.1743(3) 0.1973(3) 0.0322(14) Uani 1 1 d . . .
C25 C 0.0429(3) 0.1827(3) 0.1503(3) 0.0376(15) Uani 1 1 d . . .
C26 C -0.0152(3) 0.2315(3) 0.1592(3) 0.0390(15) Uani 1 1 d . . .
C27 C -0.0156(3) 0.2706(3) 0.2133(3) 0.0373(15) Uani 1 1 d . . .
C28 C 0.0405(3) 0.2592(3) 0.2587(3) 0.0299(13) Uani 1 1 d . . .
C29 C 0.2404(3) 0.1543(2) 0.2974(2) 0.0230(13) Uani 1 1 d . . .
C30 C 0.2749(3) 0.1011(3) 0.3341(3) 0.0296(14) Uani 1 1 d . . .
C31 C 0.3474(3) 0.0727(3) 0.3218(3) 0.0327(14) Uani 1 1 d . . .
C32 C 0.3891(3) 0.0962(3) 0.2703(3) 0.0336(15) Uani 1 1 d . . .
C33 C 0.3599(3) 0.1475(3) 0.2324(3) 0.0311(14) Uani 1 1 d . . .
C34 C 0.2878(3) 0.1762(2) 0.2472(3) 0.0263(13) Uani 1 1 d . . .
F1 F 0.07609(14) 0.24492(15) 0.43912(13) 0.0408(8) Uani 1 1 d . . .
F2 F -0.02406(16) 0.16950(17) 0.50605(15) 0.0535(9) Uani 1 1 d . . .
F3 F -0.06341(16) 0.03583(16) 0.46924(15) 0.0560(10) Uani 1 1 d . . .
F4 F 0.00788(15) -0.02205(16) 0.36488(15) 0.0511(9) Uani 1 1 d . . .
F5 F 0.11103(14) 0.05257(14) 0.29727(14) 0.0361(8) Uani 1 1 d . . .
F6 F 0.17822(15) 0.34401(13) 0.25731(14) 0.0352(8) Uani 1 1 d . . .
F7 F 0.26371(16) 0.44594(15) 0.30468(14) 0.0456(8) Uani 1 1 d . . .
F8 F 0.33099(15) 0.43480(15) 0.42264(14) 0.0489(9) Uani 1 1 d . . .
F9 F 0.30910(16) 0.31412(16) 0.49216(15) 0.0492(9) Uani 1 1 d . . .
F10 F 0.23232(14) 0.20680(15) 0.44201(13) 0.0397(8) Uani 1 1 d . . .
F11 F 0.15250(16) 0.12263(14) 0.18477(13) 0.0436(8) Uani 1 1 d . . .
F12 F 0.04411(18) 0.14164(18) 0.09757(16) 0.0657(10) Uani 1 1 d . . .
F13 F -0.07119(17) 0.23922(17) 0.11355(15) 0.0642(10) Uani 1 1 d . . .
F14 F -0.07417(17) 0.31823(17) 0.22255(15) 0.0601(10) Uani 1 1 d . . .
F15 F 0.03387(15) 0.29857(15) 0.31285(14) 0.0418(8) Uani 1 1 d . . .
F16 F 0.23827(14) 0.07444(14) 0.38615(13) 0.0378(8) Uani 1 1 d . . .
F17 F 0.37636(15) 0.02096(16) 0.35899(15) 0.0515(9) Uani 1 1 d . . .
F18 F 0.45976(15) 0.06617(15) 0.25690(15) 0.0507(9) Uani 1 1 d . . .
F19 F 0.39988(15) 0.17085(15) 0.18078(15) 0.0469(9) Uani 1 1 d . . .
F20 F 0.26236(15) 0.22845(14) 0.20868(13) 0.0386(8) Uani 1 1 d . . .

loop_
_atom_site_aniso_label
_atom_site_aniso_U_11
_atom_site_aniso_U_22
_atom_site_aniso_U_33
_atom_site_aniso_U_23
_atom_site_aniso_U_13
_atom_site_aniso_U_12
Si1 0.0358(10) 0.0672(12) 0.0428(11) 0.0119(10) -0.0078(8) -0.0111(9)
C1 0.037(4) 0.031(4) 0.053(5) -0.002(4) -0.003(3) -0.003(3)
C2 0.041(4) 0.037(4) 0.036(4) -0.002(3) -0.001(3) -0.003(3)
C3 0.034(4) 0.053(4) 0.048(4) 0.007(4) -0.003(3) 0.001(3)
C4 0.041(4) 0.044(4) 0.039(4) 0.002(3) -0.006(3) 0.000(3)
C5 0.040(4) 0.053(4) 0.044(4) 0.011(3) 0.004(3) -0.003(3)
C6 0.043(4) 0.035(4) 0.064(5) 0.007(4) 0.002(4) 0.008(3)
C7 0.048(4) 0.077(5) 0.069(5) 0.012(4) 0.017(4) 0.008(4)
C8 0.081(5) 0.112(6) 0.047(5) -0.027(4) -0.004(4) -0.038(4)
C9 0.041(4) 0.124(6) 0.099(6) 0.073(5) -0.015(4) 0.001(4)
C10 0.045(4) 0.045(4) 0.056(4) 0.007(3) -0.004(3) -0.012(3)
B1 0.023(4) 0.023(4) 0.029(4) -0.002(3) 0.003(3) 0.003(3)
C11 0.011(3) 0.032(4) 0.028(4) 0.002(3) -0.004(3) 0.006(3)
C12 0.023(3) 0.037(4) 0.034(4) 0.005(3) -0.004(3) -0.001(3)
C13 0.022(3) 0.058(5) 0.024(4) 0.001(3) 0.004(3) 0.007(3)
C14 0.017(3) 0.054(5) 0.044(4) 0.023(4) 0.001(3) -0.002(3)
C15 0.022(3) 0.037(4) 0.047(4) 0.008(4) -0.006(3) 0.000(3)
C16 0.012(3) 0.037(4) 0.036(4) 0.006(3) 0.004(3) 0.000(3)
C17 0.019(3) 0.038(4) 0.025(4) 0.005(3) 0.001(3) 0.008(3)
C18 0.025(3) 0.020(3) 0.041(4) 0.004(3) 0.006(3) 0.001(3)
C19 0.027(3) 0.034(4) 0.033(4) 0.001(4) -0.004(3) 0.004(3)
C20 0.024(3) 0.032(4) 0.041(4) -0.019(4) 0.000(3) -0.006(3)
C21 0.032(3) 0.025(4) 0.032(4) -0.003(3) 0.006(3) -0.005(3)
C22 0.029(3) 0.033(4) 0.018(4) -0.003(3) -0.003(3) 0.007(3)
C23 0.025(3) 0.022(3) 0.027(4) 0.008(3) 0.007(3) 0.003(3)
C24 0.026(4) 0.031(3) 0.040(4) -0.004(3) 0.003(3) 0.000(3)
C25 0.037(4) 0.051(4) 0.025(4) -0.002(3) -0.008(3) -0.013(3)
C26 0.022(4) 0.052(4) 0.043(5) 0.021(4) -0.012(3) -0.003(3)
C27 0.035(4) 0.038(4) 0.039(4) -0.004(4) 0.007(4) 0.005(3)
C28 0.030(3) 0.035(4) 0.025(4) -0.006(3) -0.003(3) -0.005(3)
C29 0.023(3) 0.015(3) 0.031(4) -0.004(3) 0.000(3) -0.007(3)
C30 0.021(4) 0.033(4) 0.035(4) -0.003(3) 0.004(3) -0.007(3)
C31 0.023(4) 0.033(4) 0.043(4) 0.004(3) -0.001(3) 0.006(3)
C32 0.018(3) 0.037(4) 0.046(4) -0.012(3) 0.000(3) 0.003(3)
C33 0.031(4) 0.029(4) 0.033(4) -0.003(3) 0.012(3) -0.009(3)
C34 0.020(3) 0.017(3) 0.041(4) 0.003(3) -0.003(3) 0.002(3)
F1 0.0347(17) 0.045(2) 0.043(2) -0.0078(17) 0.0077(15) 0.0019(15)
F2 0.0340(19) 0.082(3) 0.044(2) 0.001(2) 0.0156(17) 0.0004(17)
F3 0.0300(18) 0.076(2) 0.062(2) 0.0254(19) 0.0074(17) -0.0117(17)
F4 0.0374(19) 0.036(2) 0.080(3) 0.0110(18) -0.0008(17) -0.0098(16)
F5 0.0279(17) 0.0327(18) 0.048(2) -0.0024(16) 0.0038(16) -0.0024(14)
F6 0.0417(17) 0.0278(17) 0.036(2) 0.0006(15) 0.0018(16) -0.0054(14)
F7 0.053(2) 0.0303(19) 0.053(2) -0.0009(17) 0.0042(17) -0.0086(16)
F8 0.0407(19) 0.042(2) 0.064(2) -0.0161(18) -0.0022(16) -0.0084(16)
F9 0.0450(19) 0.061(2) 0.041(2) -0.0041(18) -0.0121(17) -0.0061(16)
F10 0.0370(18) 0.041(2) 0.041(2) 0.0047(17) -0.0083(15) -0.0045(15)
F11 0.046(2) 0.0394(19) 0.046(2) -0.0101(16) -0.0027(16) 0.0058(17)
F12 0.076(2) 0.082(3) 0.039(2) -0.018(2) -0.0176(19) -0.002(2)
F13 0.051(2) 0.087(3) 0.055(2) 0.013(2) -0.020(2) 0.0040(19)
F14 0.0380(19) 0.077(2) 0.065(2) 0.007(2) -0.0051(17) 0.0240(19)
F15 0.0329(18) 0.049(2) 0.043(2) -0.0057(19) -0.0004(15) 0.0131(15)
F16 0.0292(16) 0.0425(18) 0.042(2) 0.0135(16) 0.0046(16) 0.0046(14)
F17 0.0318(18) 0.054(2) 0.068(3) 0.0131(19) -0.0029(17) 0.0149(16)
F18 0.0234(18) 0.056(2) 0.073(2) -0.0107(18) 0.0075(16) 0.0093(16)
F19 0.0341(19) 0.053(2) 0.053(2) 0.0016(17) 0.0137(17) -0.0038(16)
F20 0.0373(17) 0.0334(18) 0.045(2) 0.0079(17) 0.0126(15) 0.0010(15)

loop_
_atom_type_symbol
_atom_type_description
_atom_type_scat_dispersion_real
_atom_type_scat_dispersion_imag
_atom_type_scat_source
C C 0.0033 0.0016 'International Tables Vol C Tables 4.2.6.8 and 6.1.1.4'
H H 0.0000 0.0000 'International Tables Vol C Tables 4.2.6.8 and 6.1.1.4'
B B 0.0013 0.0007 'International Tables Vol C Tables 4.2.6.8 and 6.1.1.4'
F F 0.0171 0.0103 'International Tables Vol C Tables 4.2.6.8 and 6.1.1.4'
Si Si 0.0817 0.0704 'International Tables Vol C Tables 4.2.6.8 and 6.1.1.4'

loop_
_geom_angle_atom_site_label_1
_geom_angle_atom_site_label_2
_geom_angle_atom_site_label_3
_geom_angle
C8 Si1 C10 113.2(3)
C8 Si1 C9 116.2(3)
C10 Si1 C9 111.6(3)
C8 Si1 C1 108.5(3)
C10 Si1 C1 103.6(2)
C9 Si1 C1 102.2(3)
C2 C1 C6 117.5(6)
C2 C1 Si1 100.3(3)
C6 C1 Si1 99.6(4)
C2 C1 H1 118(3)
C6 C1 H1 120(3)
Si1 C1 H1 92(3)
C3 C2 C1 120.5(6)
C3 C2 H2 119.8
C1 C2 H2 119.8
C2 C3 C4 121.2(5)
C2 C3 H3 119.4
C4 C3 H3 119.4
C3 C4 C5 119.3(5)
C3 C4 C7 120.8(5)
C5 C4 C7 119.9(6)
C6 C5 C4 120.7(5)
C6 C5 H5 119.6
C4 C5 H5 119.6
C5 C6 C1 120.6(5)
C5 C6 H6 119.7
C1 C6 H6 119.7
C4 C7 H7A 109.5
C4 C7 H7B 109.5
C4 C7 H7C 109.5
C4 C7 H7D 109.9
C4 C7 H7E 110.0
H7D C7 H7E 109.1
C4 C7 H7F 109.6
H7D C7 H7F 109.1
H7E C7 H7F 109.1
Si1 C8 H8A 109.5
Si1 C8 H8B 109.5
H8A C8 H8B 109.5
Si1 C8 H8C 109.5
H8A C8 H8C 109.5
H8B C8 H8C 109.5
Si1 C9 H9A 109.5
Si1 C9 H9B 109.5
H9A C9 H9B 109.5
Si1 C9 H9C 109.5
H9A C9 H9C 109.5
H9B C9 H9C 109.5
Si1 C10 H10A 109.5
Si1 C10 H10B 109.5
H10A C10 H10B 109.5
Si1 C10 H10C 109.5
H10A C10 H10C 109.5
H10B C10 H10C 109.5
C17 B1 C11 115.5(4)
C17 B1 C29 99.7(4)
C11 B1 C29 113.5(4)
C17 B1 C23 114.3(4)
C11 B1 C23 101.5(4)
C29 B1 C23 113.1(4)
C12 C11 C16 112.7(5)
C12 C11 B1 125.9(5)
C16 C11 B1 121.2(5)
F1 C12 C11 121.6(5)
F1 C12 C13 114.6(5)
C11 C12 C13 123.8(5)
F2 C13 C14 120.5(5)
F2 C13 C12 119.9(6)
C14 C13 C12 119.6(5)
C13 C14 F3 120.4(6)
C13 C14 C15 119.8(5)
F3 C14 C15 119.8(6)
F4 C15 C14 120.2(5)
F4 C15 C16 121.2(6)
C14 C15 C16 118.6(5)
F5 C16 C15 116.0(5)
F5 C16 C11 118.4(4)
C15 C16 C11 125.6(5)
C18 C17 C22 111.2(5)
C18 C17 B1 121.2(5)
C22 C17 B1 126.9(5)
F10 C18 C17 119.4(5)
F10 C18 C19 114.5(5)
C17 C18 C19 126.1(5)
F9 C19 C20 120.5(5)
F9 C19 C18 120.6(5)
C20 C19 C18 118.8(5)
F8 C20 C21 120.7(5)
F8 C20 C19 120.5(5)
C21 C20 C19 118.7(5)
C20 C21 F7 120.2(5)
C20 C21 C22 119.9(5)
F7 C21 C22 120.0(5)
F6 C22 C21 114.3(5)
F6 C22 C17 120.3(5)
C21 C22 C17 125.3(5)
C24 C23 C28 111.6(5)
C24 C23 B1 127.6(4)
C28 C23 B1 120.1(5)
F11 C24 C25 114.4(5)
F11 C24 C23 120.5(5)
C25 C24 C23 125.1(5)
F12 C25 C26 120.8(5)
F12 C25 C24 120.2(5)
C26 C25 C24 119.0(5)
C27 C26 F13 121.5(6)
C27 C26 C25 119.3(5)
F13 C26 C25 119.2(6)
C26 C27 F14 119.1(5)
C26 C27 C28 119.2(5)
F14 C27 C28 121.5(5)
F15 C28 C27 115.5(5)
F15 C28 C23 118.7(5)
C27 C28 C23 125.7(5)
C34 C29 C30 112.6(4)
C34 C29 B1 121.4(5)
C30 C29 B1 125.3(5)
F16 C30 C31 114.8(5)
F16 C30 C29 121.0(5)
C31 C30 C29 124.2(5)
F17 C31 C32 120.1(5)
F17 C31 C30 120.7(5)
C32 C31 C30 119.2(5)
C33 C32 F18 120.5(5)
C33 C32 C31 120.4(5)
F18 C32 C31 119.1(5)
F19 C33 C32 121.2(5)
F19 C33 C34 119.9(5)
C32 C33 C34 118.9(5)
F20 C34 C33 116.4(5)
F20 C34 C29 118.9(4)
C33 C34 C29 124.7(5)

loop_
_geom_bond_atom_site_label_1
_geom_bond_atom_site_label_2
_geom_bond_distance
Si1 C8 1.809(6)
Si1 C10 1.839(5)
Si1 C9 1.851(6)
Si1 C1 2.135(5)
C1 C2 1.418(7)
C1 C6 1.418(7)
C1 H1 1.05(6)
C2 C3 1.357(7)
C2 H2 0.9500
C3 C4 1.384(7)
C3 H3 0.9500
C4 C5 1.394(7)
C4 C7 1.503(7)
C5 C6 1.359(7)
C5 H5 0.9500
C6 H6 0.9500
C7 H7A 0.9800
C7 H7B 0.9800
C7 H7C 0.9800
C7 H7D 0.9835
C7 H7E 0.9835
C7 H7F 0.9836
C8 H8A 0.9800
C8 H8B 0.9800
C8 H8C 0.9800
C9 H9A 0.9800
C9 H9B 0.9800
C9 H9C 0.9800
C10 H10A 0.9800
C10 H10B 0.9800
C10 H10C 0.9800
B1 C17 1.638(7)
B1 C11 1.644(7)
B1 C29 1.652(7)
B1 C23 1.657(7)
C11 C12 1.385(6)
C11 C16 1.389(6)
C12 F1 1.354(5)
C12 C13 1.392(7)
C13 F2 1.354(6)
C13 C14 1.357(7)
C14 F3 1.365(5)
C14 C15 1.367(7)
C15 F4 1.352(6)
C15 C16 1.369(7)
C16 F5 1.356(5)
C17 C18 1.377(6)
C17 C22 1.380(6)
C18 F10 1.368(5)
C18 C19 1.378(7)
C19 F9 1.356(5)
C19 C20 1.362(7)
C20 F8 1.350(5)
C20 C21 1.353(7)
C21 F7 1.356(5)
C21 C22 1.375(6)
C22 F6 1.371(5)
C23 C24 1.380(6)
C23 C28 1.385(6)
C24 F11 1.369(5)
C24 C25 1.377(7)
C25 F12 1.349(6)
C25 C26 1.370(7)
C26 C27 1.352(7)
C26 F13 1.358(5)
C27 F14 1.361(5)
C27 C28 1.365(7)
C28 F15 1.359(5)
C29 C34 1.388(6)
C29 C30 1.397(6)
C30 F16 1.353(5)
C30 C31 1.374(6)
C31 F17 1.345(5)
C31 C32 1.365(7)
C32 C33 1.349(7)
C32 F18 1.364(5)
C33 F19 1.349(5)
C33 C34 1.383(6)
C34 F20 1.347(5)

loop_
_geom_torsion_atom_site_label_1
_geom_torsion_atom_site_label_2
_geom_torsion_atom_site_label_3
_geom_torsion_atom_site_label_4
_geom_torsion
C8 Si1 C1 C2 -61.1(5)
C10 Si1 C1 C2 59.5(5)
C9 Si1 C1 C2 175.6(4)
C8 Si1 C1 C6 59.4(4)
C10 Si1 C1 C6 179.9(4)
C9 Si1 C1 C6 -64.0(4)
C6 C1 C2 C3 -5.5(8)
Si1 C1 C2 C3 101.1(5)
C1 C2 C3 C4 3.1(8)
C2 C3 C4 C5 -1.0(8)
C2 C3 C4 C7 177.0(5)
C3 C4 C5 C6 1.4(8)
C7 C4 C5 C6 -176.5(5)
C4 C5 C6 C1 -4.1(8)
C2 C1 C6 C5 6.0(8)
Si1 C1 C6 C5 -101.0(5)
C17 B1 C11 C12 21.0(7)
C29 B1 C11 C12 135.2(5)
C23 B1 C11 C12 -103.2(5)
C17 B1 C11 C16 -165.0(4)
C29 B1 C11 C16 -50.8(6)
C23 B1 C11 C16 70.9(5)
C16 C11 C12 F1 -179.4(4)
B1 C11 C12 F1 -4.9(7)
C16 C11 C12 C13 -0.2(7)
B1 C11 C12 C13 174.3(5)
F1 C12 C13 F2 -1.9(6)
C11 C12 C13 F2 178.9(4)
F1 C12 C13 C14 178.8(4)
C11 C12 C13 C14 -0.5(8)
F2 C13 C14 F3 2.2(7)
C12 C13 C14 F3 -178.5(4)
F2 C13 C14 C15 -178.3(4)
C12 C13 C14 C15 1.0(8)
C13 C14 C15 F4 -179.3(4)
F3 C14 C15 F4 0.2(7)
C13 C14 C15 C16 -0.8(7)
F3 C14 C15 C16 178.7(4)
F4 C15 C16 F5 0.5(6)
C14 C15 C16 F5 -178.0(4)
F4 C15 C16 C11 178.6(4)
C14 C15 C16 C11 0.1(7)
C12 C11 C16 F5 178.5(4)
B1 C11 C16 F5 3.7(6)
C12 C11 C16 C15 0.4(7)
B1 C11 C16 C15 -174.4(4)
C11 B1 C17 C18 50.0(6)
C29 B1 C17 C18 -71.9(5)
C23 B1 C17 C18 167.2(4)
C11 B1 C17 C22 -140.8(5)
C29 B1 C17 C22 97.3(5)
C23 B1 C17 C22 -23.6(7)
C22 C17 C18 F10 -176.8(4)
B1 C17 C18 F10 -6.0(7)
C22 C17 C18 C19 0.3(7)
B1 C17 C18 C19 171.1(5)
F10 C18 C19 F9 -4.0(7)
C17 C18 C19 F9 178.8(4)
F10 C18 C19 C20 175.2(4)
C17 C18 C19 C20 -2.1(8)
F9 C19 C20 F8 1.6(7)
C18 C19 C20 F8 -177.6(4)
F9 C19 C20 C21 -179.3(4)
C18 C19 C20 C21 1.6(7)
F8 C20 C21 F7 0.4(7)
C19 C20 C21 F7 -178.7(4)
F8 C20 C21 C22 179.7(4)
C19 C20 C21 C22 0.5(7)
C20 C21 C22 F6 180.0(4)
F7 C21 C22 F6 -0.8(6)
C20 C21 C22 C17 -2.5(8)
F7 C21 C22 C17 176.7(4)
C18 C17 C22 F6 179.4(4)
B1 C17 C22 F6 9.2(7)
C18 C17 C22 C21 2.0(7)
B1 C17 C22 C21 -168.1(5)
C17 B1 C23 C24 136.9(5)
C11 B1 C23 C24 -98.2(6)
C29 B1 C23 C24 23.8(7)
C17 B1 C23 C28 -53.1(6)
C11 B1 C23 C28 71.9(5)
C29 B1 C23 C28 -166.2(4)
C28 C23 C24 F11 -177.4(4)
B1 C23 C24 F11 -6.7(7)
C28 C23 C24 C25 0.3(7)
B1 C23 C24 C25 171.1(5)
F11 C24 C25 F12 0.1(7)
C23 C24 C25 F12 -177.8(4)
F11 C24 C25 C26 177.9(4)
C23 C24 C25 C26 0.0(8)
F12 C25 C26 C27 178.5(5)
C24 C25 C26 C27 0.8(8)
F12 C25 C26 F13 -1.2(7)
C24 C25 C26 F13 -179.0(4)
F13 C26 C27 F14 0.9(8)
C25 C26 C27 F14 -178.9(4)
F13 C26 C27 C28 177.9(4)
C25 C26 C27 C28 -1.9(8)
C26 C27 C28 F15 -177.2(4)
F14 C27 C28 F15 -0.3(7)
C26 C27 C28 C23 2.4(8)
F14 C27 C28 C23 179.3(4)
C24 C23 C28 F15 178.0(4)
B1 C23 C28 F15 6.5(6)
C24 C23 C28 C27 -1.5(7)
B1 C23 C28 C27 -173.1(5)
C17 B1 C29 C34 -71.3(5)
C11 B1 C29 C34 165.4(4)
C23 B1 C29 C34 50.4(6)
C17 B1 C29 C30 98.3(5)
C11 B1 C29 C30 -25.0(7)
C23 B1 C29 C30 -140.0(4)
C34 C29 C30 F16 178.2(4)
B1 C29 C30 F16 7.8(7)
C34 C29 C30 C31 -0.6(7)
B1 C29 C30 C31 -171.0(5)
F16 C30 C31 F17 1.9(7)
C29 C30 C31 F17 -179.3(4)
F16 C30 C31 C32 -179.9(4)
C29 C30 C31 C32 -1.1(8)
F17 C31 C32 C33 179.2(4)
C30 C31 C32 C33 1.0(8)
F17 C31 C32 F18 0.5(7)
C30 C31 C32 F18 -177.7(4)
F18 C32 C33 F19 -0.6(7)
C31 C32 C33 F19 -179.3(4)
F18 C32 C33 C34 179.5(4)
C31 C32 C33 C34 0.8(7)
F19 C33 C34 F20 -1.5(6)
C32 C33 C34 F20 178.4(4)
F19 C33 C34 C29 177.3(4)
C32 C33 C34 C29 -2.8(7)
C30 C29 C34 F20 -178.6(4)
B1 C29 C34 F20 -7.8(7)
C30 C29 C34 C33 2.6(7)
B1 C29 C34 C33 173.4(4)
